data_7700366
loop_
_publ_author_name
'Wang, Long'
'Li, Jun'
'Deng, Dongsheng'
'Daniliuc, Constantin G.'
'M\"uck-Lichtenfeld, Christian'
'Kehr, Gerald'
'Erker, Gerhard'

_publ_section_title
;
 Carbon-carbon bond forming reactions of acetylenic esters and ketones
 within frustrated phosphane/borane Lewis pair frameworks.
;
_journal_issue 31
_journal_name_full 'Dalton transactions (Cambridge, England : 2003)'
_journal_page_first 11921
_journal_page_last 11926
_journal_paper_doi 10.1039/c9dt02624j
_journal_volume 48
_journal_year 2019
_chemical_formula_sum 'C61 H62 B F10 O2 P'
_chemical_formula_weight 1058.88
_space_group_crystal_system monoclinic
_space_group_IT_number 14
_space_group_name_Hall '-P 2yn'
_space_group_name_H-M_alt 'P 1 21/n 1'
_symmetry_space_group_name_Hall '-P 2yn'
_symmetry_space_group_name_H-M 'P 1 21/n 1'
_atom_sites_solution_hydrogens geom
_audit_update_record
;
2017-12-19 deposited with the CCDC.    2019-06-25 downloaded from the CCDC.
;
_cell_angle_alpha 90
_cell_angle_beta 97.642(5)
_cell_angle_gamma 90
_cell_formula_units_Z 4
_cell_length_a 15.4751(13)
_cell_length_b 17.3486(14)
_cell_length_c 21.6515(13)
_cell_measurement_reflns_used 3383
_cell_measurement_temperature 100.(2)
_cell_measurement_theta_max 65.8373
_cell_measurement_theta_min 3.2758
_cell_volume 5761.2(8)
_computing_cell_refinement 'SAINT V8.34A (Bruker AXS Inc., 2013)'
_computing_data_collection 'APEX2 v.2014.1--1 (Bruker AXS Inc., 2014)'
_computing_data_reduction 'SAINT V8.34A (Bruker AXS Inc., 2013)'
_computing_molecular_graphics 'APEX2 v.2014.1--1 (Bruker AXS Inc., 2014)'
_computing_publication_material 'APEX2 v.2014.1--1 (Bruker AXS Inc., 2014)'
_computing_structure_refinement 'SHELXL-2014/7 (Sheldrick, 2014)'
_computing_structure_solution 'SHELXL--2014 (Sheldrick, 2014)'
_diffrn_ambient_temperature 100.(2)
_diffrn_detector_area_resol_mean 8.3333
_diffrn_measured_fraction_theta_full 0.984
_diffrn_measured_fraction_theta_max 0.984
_diffrn_measurement_device_type 'KappaCCD APEXII'
_diffrn_measurement_method 'phi / omega scans'
_diffrn_radiation_monochromator graphite
_diffrn_radiation_type CuK\a
_diffrn_radiation_wavelength 1.54178
_diffrn_reflns_av_R_equivalents 0.1248
_diffrn_reflns_av_unetI/netI 0.1232
_diffrn_reflns_limit_h_max 18
_diffrn_reflns_limit_h_min -17
_diffrn_reflns_limit_k_max 20
_diffrn_reflns_limit_k_min -20
_diffrn_reflns_limit_l_max 21
_diffrn_reflns_limit_l_min -25
_diffrn_reflns_number 48999
_diffrn_reflns_theta_full 66.75
_diffrn_reflns_theta_max 66.75
_diffrn_reflns_theta_min 3.28
_diffrn_source 'fine-focus sealed tube'
_diffrn_source_type 'fine-focus sealed tube'
_exptl_absorpt_coefficient_mu 1.044
_exptl_absorpt_correction_T_max 0.98
_exptl_absorpt_correction_T_min 0.75
_exptl_absorpt_correction_type multi-scan
_exptl_absorpt_process_details
;
Bruker AXS (2014). SADABS, Version 2014/2, Bruker AXS Inc., Madison, Wisconsin,
USA.
;
_exptl_crystal_colour colourless
_exptl_crystal_density_diffrn 1.221
_exptl_crystal_density_method 'not measured'
_exptl_crystal_description plate
_exptl_crystal_F_000 2216
_exptl_crystal_size_max 0.120
_exptl_crystal_size_mid 0.100
_exptl_crystal_size_min 0.020
_platon_squeeze_details
;
A badly disordered dichloromethane molecule was found in the 
asymmetrical unit and could not be satisfactorily refined. The program 
SQUEEZE (Spek, A.L. (2015). Acta Cryst. C71, 9-18) was therefore used to
remove mathematically the effect of the solvent.
The quoted formula and derived parameters are not included the squeezed
solvent molecule. 
;
_refine_diff_density_max 0.474
_refine_diff_density_min -0.261
_refine_ls_extinction_coef 0.00081(12)
_refine_ls_extinction_method 'SHELXL-2014/7 (Sheldrick 2014'
_refine_ls_goodness_of_fit_ref 1.007
_refine_ls_hydrogen_treatment constr
_refine_ls_matrix_type full
_refine_ls_number_parameters 770
_refine_ls_number_reflns 10058
_refine_ls_number_restraints 291
_refine_ls_restrained_S_all 1.021
_refine_ls_R_factor_all 0.1316
_refine_ls_R_factor_gt 0.0745
_refine_ls_shift/su_max 0.000
_refine_ls_shift/su_mean 0.000
_refine_ls_structure_factor_coef Fsqd
_refine_ls_weighting_details 'w=1/[\s^2^(Fo^2^)+(0.0892P)^2^] where P=(Fo^2^+2Fc^2^)/3'
_refine_ls_weighting_scheme calc
_refine_ls_wR_factor_gt 0.1825
_refine_ls_wR_factor_ref 0.2165
_reflns_number_gt 5497
_reflns_number_total 10058
_reflns_threshold_expression 'I > 2\s(I)'
_cod_data_source_file c9dt02624j2.cif
_cod_data_source_block erk8656
_cod_depositor_comments 'Adding full bibliography for 7700359--7700368.cif.'
_cod_database_code 7700366
_platon_squeeze_void_probe_radius 1.20

loop_
_space_group_symop_operation_xyz
'x, y, z'
'-x+1/2, y+1/2, -z+1/2'
'-x, -y, -z'
'x-1/2, -y-1/2, z-1/2'

loop_
_atom_site_type_symbol
_atom_site_label
_atom_site_fract_x
_atom_site_fract_y
_atom_site_fract_z
_atom_site_U_iso_or_equiv
_atom_site_adp_type
_atom_site_calc_flag
_atom_site_refinement_flags_adp
_atom_site_refinement_flags_occupancy
_atom_site_refinement_flags_posn
_atom_site_occupancy
_atom_site_disorder_assembly
_atom_site_disorder_group
C C1 0.6123(3) 0.2853(3) 0.5465(2) 0.0555(11) Uani d . . . 1.0 . .
H H1A 0.5837 0.2948 0.5035 0.067 Uiso calc U . R 1.0 . .
H H1B 0.6119 0.2292 0.5546 0.067 Uiso calc U . R 1.0 . .
O O1 0.52934(17) 0.42842(16) 0.69259(14) 0.0522(7) Uani d . . . 1.0 . .
P P1 0.72588(7) 0.32237(6) 0.55625(5) 0.0485(3) Uani d . . . 1.0 . .
C C2 0.5634(3) 0.3290(2) 0.5941(2) 0.0553(11) Uani d . . . 1.0 . .
H H2 0.5011 0.3357 0.5757 0.066 Uiso calc U . R 1.0 . .
O O2 0.68087(17) 0.44854(16) 0.70121(13) 0.0508(7) Uani d . . . 1.0 . .
C C3 0.5664(3) 0.2913(2) 0.6577(2) 0.0573(11) Uani d . . . 1.0 . .
H H3A 0.6279 0.2833 0.6758 0.069 Uiso calc U . R 1.0 . .
H H3B 0.5379 0.2402 0.6529 0.069 Uiso calc U . R 1.0 . .
C C4 0.5926(2) 0.4555(2) 0.6613(2) 0.0482(10) Uani d . . . 1.0 . .
C C5 0.6066(2) 0.4091(2) 0.6024(2) 0.0466(9) Uani d . . . 1.0 . .
H H5 0.5897 0.4411 0.5643 0.056 Uiso calc U . R 1.0 . .
C C6 0.7037(3) 0.3929(2) 0.6102(2) 0.0467(10) Uani d . . . 1.0 . .
C C7 0.7384(3) 0.4135(2) 0.6688(2) 0.0463(10) Uani d . . . 1.0 . .
C C11 0.8217(3) 0.2632(2) 0.5830(2) 0.0510(10) Uani d . . . 1.0 . .
C C12 0.9030(3) 0.2931(2) 0.57196(19) 0.0479(10) Uani d . . . 1.0 . .
C C13 0.9754(3) 0.2445(2) 0.5840(2) 0.0590(12) Uani d . . . 1.0 . .
H H13 1.0308 0.2638 0.5772 0.071 Uiso calc U . R 1.0 . .
C C15 0.8907(3) 0.1443(2) 0.6183(2) 0.0625(13) Uani d . . . 1.0 . .
H H15 0.8871 0.0936 0.6344 0.075 Uiso calc U . R 1.0 . .
C C16 0.8158(3) 0.1887(2) 0.6095(2) 0.0525(10) Uani d . . . 1.0 . .
C C17 0.9200(3) 0.3752(2) 0.5520(2) 0.0505(10) Uani d . . . 1.0 . .
H H17 0.864 0.4045 0.5494 0.061 Uiso calc U . R 1.0 . .
C C18 0.9513(3) 0.3771(3) 0.4874(2) 0.0552(11) Uani d . . . 1.0 . .
H H18A 1.0089 0.3528 0.4899 0.083 Uiso calc U . R 1.0 . .
H H18B 0.9552 0.4307 0.4737 0.083 Uiso calc U . R 1.0 . .
H H18C 0.9098 0.349 0.4574 0.083 Uiso calc U . R 1.0 . .
C C19 0.9871(3) 0.4158(2) 0.5988(2) 0.0532(10) Uani d . . . 1.0 . .
H H19A 0.9713 0.4092 0.6409 0.08 Uiso calc U . R 1.0 . .
H H19B 0.9881 0.4709 0.5888 0.08 Uiso calc U . R 1.0 . .
H H19C 1.0448 0.3935 0.5969 0.08 Uiso calc U . R 1.0 . .
C C14 0.9703(3) 0.1701(3) 0.6051(2) 0.0654(13) Uani d . . D 1.0 . .
C C20 1.0492(6) 0.1193(5) 0.6269(4) 0.071(2) Uani d U P D 0.660(8) A 1
H H20 1.1023 0.1489 0.6194 0.086 Uiso calc U P R 0.660(8) A 1
C C21 1.0422(7) 0.0498(6) 0.5826(6) 0.095(3) Uani d U P D 0.660(8) A 1
H H21A 1.0958 0.0192 0.5902 0.142 Uiso calc U P R 0.660(8) A 1
H H21B 1.034 0.068 0.5394 0.142 Uiso calc U P R 0.660(8) A 1
H H21C 0.9924 0.0179 0.59 0.142 Uiso calc U P R 0.660(8) A 1
C C22 1.0611(6) 0.0969(5) 0.6937(4) 0.097(3) Uani d U P D 0.660(8) A 1
H H22A 1.0607 0.1432 0.7196 0.146 Uiso calc U P R 0.660(8) A 1
H H22B 1.1169 0.0701 0.7039 0.146 Uiso calc U P R 0.660(8) A 1
H H22C 1.0135 0.0627 0.7018 0.146 Uiso calc U P R 0.660(8) A 1
C C20A 1.0529(9) 0.1180(7) 0.5942(6) 0.046(3) Uani d U P D 0.340(8) A 2
H H20A 1.1055 0.143 0.6177 0.055 Uiso calc U P R 0.340(8) A 2
C C21A 1.0726(11) 0.1055(10) 0.5286(7) 0.088(6) Uani d U P D 0.340(8) A 2
H H21D 1.1305 0.0824 0.5298 0.131 Uiso calc U P R 0.340(8) A 2
H H21E 1.0711 0.155 0.5068 0.131 Uiso calc U P R 0.340(8) A 2
H H21F 1.0288 0.0709 0.5066 0.131 Uiso calc U P R 0.340(8) A 2
C C22A 1.0454(16) 0.0389(10) 0.6224(11) 0.095(7) Uani d U P D 0.340(8) A 2
H H22D 0.9937 0.0126 0.6012 0.143 Uiso calc U P R 0.340(8) A 2
H H22E 1.0401 0.0441 0.6668 0.143 Uiso calc U P R 0.340(8) A 2
H H22F 1.0975 0.0086 0.6175 0.143 Uiso calc U P R 0.340(8) A 2
C C23 0.7336(3) 0.1550(3) 0.6309(2) 0.0647(13) Uani d . . D 1.0 . .
H H23 0.6857 0.1942 0.6258 0.078 Uiso calc U P R 0.68(6) B 1
H H23A 0.6898 0.1972 0.6216 0.078 Uiso calc U P R 0.32(6) B 2
C C24 0.7035(19) 0.0816(11) 0.5959(9) 0.065(4) Uani d U P D 0.68(6) B 1
H H24A 0.6901 0.0929 0.5513 0.098 Uiso calc U P R 0.68(6) B 1
H H24B 0.6512 0.0618 0.6115 0.098 Uiso calc U P R 0.68(6) B 1
H H24C 0.7499 0.0428 0.6024 0.098 Uiso calc U P R 0.68(6) B 1
C C25 0.759(2) 0.1361(10) 0.7008(4) 0.081(4) Uani d U P D 0.68(6) B 1
H H25A 0.7068 0.123 0.7194 0.121 Uiso calc U P R 0.68(6) B 1
H H25B 0.7876 0.181 0.7221 0.121 Uiso calc U P R 0.68(6) B 1
H H25C 0.7996 0.0923 0.705 0.121 Uiso calc U P R 0.68(6) B 1
C C24A 0.696(5) 0.089(3) 0.588(2) 0.080(13) Uani d U P D 0.32(6) B 2
H H24D 0.7347 0.0446 0.5935 0.119 Uiso calc U P R 0.32(6) B 2
H H24E 0.6912 0.1066 0.5442 0.119 Uiso calc U P R 0.32(6) B 2
H H24F 0.6381 0.0753 0.5977 0.119 Uiso calc U P R 0.32(6) B 2
C C25A 0.727(2) 0.1349(18) 0.6986(8) 0.056(7) Uani d U P D 0.32(6) B 2
H H25D 0.672 0.1073 0.701 0.084 Uiso calc U P R 0.32(6) B 2
H H25E 0.7276 0.1824 0.7233 0.084 Uiso calc U P R 0.32(6) B 2
H H25F 0.776 0.1022 0.7152 0.084 Uiso calc U P R 0.32(6) B 2
C C31 0.7368(3) 0.3522(2) 0.4768(2) 0.0484(10) Uani d . . . 1.0 . .
C C32 0.7448(3) 0.2910(2) 0.4345(2) 0.0512(10) Uani d . . . 1.0 . .
C C33 0.7582(3) 0.3088(3) 0.3736(2) 0.0559(11) Uani d . . . 1.0 . .
H H33 0.7644 0.2679 0.3454 0.067 Uiso calc U . R 1.0 . .
C C35 0.7490(3) 0.4434(3) 0.3938(2) 0.0559(11) Uani d . . . 1.0 . .
H H35 0.7482 0.4951 0.3794 0.067 Uiso calc U . R 1.0 . .
C C36 0.7365(2) 0.4299(2) 0.4550(2) 0.0495(10) Uani d . . . 1.0 . .
C C37 0.7368(3) 0.2057(2) 0.4500(2) 0.0567(11) Uani d . . . 1.0 . .
H H37 0.728 0.2018 0.4948 0.068 Uiso calc U . R 1.0 . .
C C38 0.6560(3) 0.1704(3) 0.4107(2) 0.0611(12) Uani d . . . 1.0 . .
H H38A 0.6036 0.1984 0.4188 0.092 Uiso calc U . R 1.0 . .
H H38B 0.6506 0.116 0.4221 0.092 Uiso calc U . R 1.0 . .
H H38C 0.6622 0.1742 0.3664 0.092 Uiso calc U . R 1.0 . .
C C39 0.8190(3) 0.1601(3) 0.4417(2) 0.0665(13) Uani d . . . 1.0 . .
H H39A 0.8275 0.1603 0.3977 0.1 Uiso calc U . R 1.0 . .
H H39B 0.8127 0.1069 0.4556 0.1 Uiso calc U . R 1.0 . .
H H39C 0.8696 0.1839 0.4666 0.1 Uiso calc U . R 1.0 . .
C C34 0.7627(3) 0.3848(3) 0.3528(2) 0.0552(11) Uani d . . D 1.0 . .
C C40 0.7865(11) 0.3814(12) 0.2862(7) 0.048(5) Uani d U P D 0.269(10) C 1
H H40 0.7979 0.3261 0.2769 0.072 Uiso calc U P R 0.269(10) C 1
C C41 0.8664(19) 0.425(3) 0.2781(19) 0.179(18) Uani d U P D 0.269(10) C 1
H H41A 0.9023 0.4313 0.3187 0.268 Uiso calc U P R 0.269(10) C 1
H H41B 0.8502 0.4762 0.2608 0.268 Uiso calc U P R 0.269(10) C 1
H H41C 0.8995 0.3973 0.2497 0.268 Uiso calc U P R 0.269(10) C 1
C C42 0.7076(11) 0.4062(12) 0.2421(8) 0.072(6) Uani d U P D 0.269(10) C 1
H H42D 0.6862 0.4555 0.2561 0.108 Uiso calc U P R 0.269(10) C 1
H H42E 0.6618 0.3672 0.2416 0.108 Uiso calc U P R 0.269(10) C 1
H H42F 0.7237 0.4121 0.2001 0.108 Uiso calc U P R 0.269(10) C 1
C C40A 0.7812(5) 0.4118(5) 0.2888(3) 0.056(2) Uani d U P D 0.731(10) C 2
H H40A 0.7354 0.4502 0.2728 0.067 Uiso calc U P R 0.731(10) C 2
C C41A 0.8677(4) 0.4499(4) 0.2917(4) 0.0593(19) Uani d U P D 0.731(10) C 2
H H41D 0.9131 0.415 0.3113 0.089 Uiso calc U P R 0.731(10) C 2
H H41E 0.8679 0.4973 0.3162 0.089 Uiso calc U P R 0.731(10) C 2
H H41F 0.8792 0.4624 0.2494 0.089 Uiso calc U P R 0.731(10) C 2
C C42A 0.7765(5) 0.3459(4) 0.2433(3) 0.070(2) Uani d U P D 0.731(10) C 2
H H42A 0.8229 0.3088 0.2569 0.106 Uiso calc U P R 0.731(10) C 2
H H42B 0.7839 0.3656 0.2019 0.106 Uiso calc U P R 0.731(10) C 2
H H42C 0.7197 0.3205 0.2415 0.106 Uiso calc U P R 0.731(10) C 2
C C43 0.7217(3) 0.5010(2) 0.4932(2) 0.0510(10) Uani d . . . 1.0 . .
H H43 0.7178 0.484 0.5369 0.061 Uiso calc U . R 1.0 . .
C C44 0.7966(3) 0.5599(3) 0.4953(2) 0.0630(12) Uani d . . . 1.0 . .
H H44A 0.8518 0.5348 0.5113 0.095 Uiso calc U . R 1.0 . .
H H44B 0.7859 0.6028 0.5227 0.095 Uiso calc U . R 1.0 . .
H H44C 0.7998 0.5794 0.4532 0.095 Uiso calc U . R 1.0 . .
C C45 0.6346(3) 0.5392(3) 0.4675(2) 0.0609(12) Uani d . . . 1.0 . .
H H45A 0.6375 0.558 0.4252 0.091 Uiso calc U . R 1.0 . .
H H45B 0.6233 0.5826 0.4943 0.091 Uiso calc U . R 1.0 . .
H H45C 0.5874 0.5015 0.4668 0.091 Uiso calc U . R 1.0 . .
B B1 0.5177(3) 0.3438(3) 0.7048(3) 0.0572(13) Uani d . . . 1.0 . .
C C51 0.5603(3) 0.3212(2) 0.7769(2) 0.0511(10) Uani d U . . 1.0 . .
C C52 0.5621(3) 0.2454(3) 0.7972(2) 0.0612(12) Uani d U . . 1.0 . .
F F52 0.5263(2) 0.18985(15) 0.75769(13) 0.0757(8) Uani d U . . 1.0 . .
C C53 0.5963(4) 0.2207(3) 0.8555(3) 0.0710(14) Uani d U . . 1.0 . .
F F53 0.5960(2) 0.14516(16) 0.87099(15) 0.0926(10) Uani d U . . 1.0 . .
C C54 0.6322(4) 0.2735(3) 0.8985(3) 0.0794(15) Uani d U . . 1.0 . .
F F54 0.6667(3) 0.2515(2) 0.95657(17) 0.1166(13) Uani d U . . 1.0 . .
C C55 0.6333(4) 0.3498(3) 0.8822(3) 0.0761(15) Uani d U . . 1.0 . .
F F55 0.6656(3) 0.40274(18) 0.92438(16) 0.1063(12) Uani d U . . 1.0 . .
C C56 0.5962(3) 0.3725(2) 0.8232(2) 0.0598(12) Uani d U . . 1.0 . .
F F56 0.59887(17) 0.44854(13) 0.81269(12) 0.0644(7) Uani d U . . 1.0 . .
C C61 0.4105(3) 0.3347(3) 0.6996(2) 0.0549(11) Uani d U . . 1.0 . .
C C62 0.3654(3) 0.3705(3) 0.7426(2) 0.0592(12) Uani d U . . 1.0 . .
F F62 0.40953(16) 0.41082(15) 0.79032(12) 0.0648(7) Uani d U . . 1.0 . .
C C63 0.2765(3) 0.3693(3) 0.7420(2) 0.0688(13) Uani d U . . 1.0 . .
F F63 0.23771(18) 0.4047(2) 0.78666(15) 0.0875(9) Uani d U . . 1.0 . .
C C64 0.2257(3) 0.3310(3) 0.6955(3) 0.0758(15) Uani d U . . 1.0 . .
F F64 0.13894(18) 0.3259(2) 0.69493(17) 0.1047(12) Uani d U . . 1.0 . .
C C65 0.2655(4) 0.2948(3) 0.6509(3) 0.0767(15) Uani d U . . 1.0 . .
F F65 0.2177(2) 0.2560(2) 0.60371(16) 0.1044(12) Uani d U . . 1.0 . .
C C66 0.3558(3) 0.2969(3) 0.6531(2) 0.0650(13) Uani d U . . 1.0 . .
F F66 0.38854(19) 0.25905(18) 0.60720(14) 0.0808(9) Uani d U . . 1.0 . .
C C71 0.5799(3) 0.5414(2) 0.64856(19) 0.0469(10) Uani d . . . 1.0 . .
C C72 0.6480(3) 0.5870(2) 0.6330(2) 0.0541(11) Uani d . . . 1.0 . .
H H72 0.7039 0.565 0.6318 0.065 Uiso calc U . R 1.0 . .
C C73 0.6343(3) 0.6641(2) 0.6194(2) 0.0600(12) Uani d . . . 1.0 . .
H H73 0.6808 0.695 0.6088 0.072 Uiso calc U . R 1.0 . .
C C74 0.5540(3) 0.6961(3) 0.6211(2) 0.0629(12) Uani d . . . 1.0 . .
H H74 0.5446 0.7491 0.6111 0.075 Uiso calc U . R 1.0 . .
C C75 0.4875(3) 0.6525(3) 0.6370(3) 0.0706(14) Uani d . . . 1.0 . .
H H75 0.4319 0.6751 0.6383 0.085 Uiso calc U . R 1.0 . .
C C76 0.5004(3) 0.5743(2) 0.6515(2) 0.0590(12) Uani d . . . 1.0 . .
H H76 0.454 0.5442 0.6633 0.071 Uiso calc U . R 1.0 . .
C C81 0.8260(3) 0.4090(2) 0.70524(19) 0.0470(10) Uani d . . . 1.0 . .
C C82 0.8687(3) 0.3401(2) 0.7211(2) 0.0552(11) Uani d . . . 1.0 . .
H H82 0.8428 0.2925 0.7072 0.066 Uiso calc U . R 1.0 . .
C C83 0.9498(3) 0.3415(3) 0.7576(2) 0.0645(13) Uani d . . . 1.0 . .
H H83 0.9794 0.2944 0.7683 0.077 Uiso calc U . R 1.0 . .
C C84 0.9879(3) 0.4100(3) 0.7785(2) 0.0671(13) Uani d . . . 1.0 . .
H H84 1.0434 0.4099 0.8032 0.081 Uiso calc U . R 1.0 . .
C C85 0.9452(3) 0.4791(3) 0.7634(2) 0.0619(12) Uani d . . . 1.0 . .
H H85 0.9711 0.5266 0.778 0.074 Uiso calc U . R 1.0 . .
C C86 0.8647(3) 0.4783(3) 0.7270(2) 0.0553(11) Uani d . . . 1.0 . .
H H86 0.8353 0.5255 0.7167 0.066 Uiso calc U . R 1.0 . .

loop_
_atom_site_aniso_label
_atom_site_aniso_U_11
_atom_site_aniso_U_22
_atom_site_aniso_U_33
_atom_site_aniso_U_12
_atom_site_aniso_U_13
_atom_site_aniso_U_23
C1 0.051(2) 0.056(2) 0.062(3) -0.0016(19) 0.016(2) -0.004(2)
O1 0.0413(15) 0.0577(16) 0.0596(19) 0.0014(12) 0.0144(13) 0.0015(14)
P1 0.0474(6) 0.0448(5) 0.0544(7) 0.0008(4) 0.0110(5) 0.0002(5)
C2 0.043(2) 0.057(2) 0.067(3) -0.0038(19) 0.011(2) 0.000(2)
O2 0.0446(15) 0.0582(16) 0.0506(17) 0.0024(13) 0.0099(13) -0.0019(13)
C3 0.052(2) 0.052(2) 0.069(3) -0.0068(19) 0.013(2) 0.003(2)
C4 0.034(2) 0.058(2) 0.053(3) 0.0018(17) 0.0115(18) 0.0005(19)
C5 0.042(2) 0.050(2) 0.049(3) -0.0023(17) 0.0066(18) 0.0016(18)
C6 0.046(2) 0.045(2) 0.050(3) -0.0013(17) 0.0098(19) 0.0003(18)
C7 0.041(2) 0.045(2) 0.054(3) -0.0001(17) 0.0107(19) 0.0065(19)
C11 0.059(3) 0.047(2) 0.048(3) 0.0100(19) 0.010(2) 0.0043(18)
C12 0.051(2) 0.049(2) 0.043(2) 0.0002(18) 0.0024(19) -0.0035(18)
C13 0.051(3) 0.054(3) 0.070(3) 0.006(2) 0.000(2) -0.001(2)
C15 0.064(3) 0.047(2) 0.072(3) 0.005(2) -0.009(2) 0.003(2)
C16 0.067(3) 0.043(2) 0.048(3) -0.0008(19) 0.010(2) -0.0003(18)
C17 0.048(2) 0.050(2) 0.054(3) 0.0006(18) 0.005(2) 0.0022(19)
C18 0.051(2) 0.065(3) 0.050(3) -0.001(2) 0.009(2) 0.003(2)
C19 0.056(3) 0.050(2) 0.053(3) -0.0040(19) 0.003(2) 0.0016(19)
C14 0.053(3) 0.051(3) 0.087(4) 0.003(2) -0.010(2) 0.003(2)
C20 0.059(4) 0.065(4) 0.086(6) 0.002(3) -0.005(4) 0.009(4)
C21 0.070(5) 0.084(6) 0.131(9) 0.022(5) 0.017(7) -0.005(6)
C22 0.082(5) 0.080(5) 0.117(7) -0.006(4) -0.037(5) 0.024(5)
C20A 0.050(5) 0.047(5) 0.041(6) 0.002(4) 0.005(5) 0.010(5)
C21A 0.081(9) 0.091(10) 0.091(10) 0.022(8) 0.014(8) -0.005(8)
C22A 0.082(10) 0.089(10) 0.119(13) 0.023(8) 0.029(11) 0.001(10)
C23 0.071(3) 0.051(2) 0.077(4) 0.006(2) 0.028(3) 0.008(2)
C24 0.055(6) 0.055(6) 0.086(7) -0.005(5) 0.013(5) 0.009(5)
C25 0.093(11) 0.081(6) 0.074(6) -0.012(7) 0.032(5) 0.020(5)
C24A 0.078(17) 0.063(15) 0.100(16) 0.007(10) 0.020(12) 0.008(11)
C25A 0.046(11) 0.052(9) 0.072(10) 0.003(8) 0.017(7) 0.006(7)
C31 0.041(2) 0.051(2) 0.053(3) -0.0008(17) 0.0059(19) 0.0009(19)
C32 0.043(2) 0.055(2) 0.055(3) 0.0028(18) 0.004(2) -0.004(2)
C33 0.044(2) 0.068(3) 0.054(3) -0.001(2) 0.005(2) -0.011(2)
C35 0.047(2) 0.059(3) 0.060(3) -0.0052(19) 0.001(2) 0.002(2)
C36 0.039(2) 0.053(2) 0.056(3) -0.0042(17) 0.0049(19) 0.001(2)
C37 0.063(3) 0.054(2) 0.052(3) -0.002(2) 0.005(2) -0.006(2)
C38 0.059(3) 0.055(3) 0.068(3) -0.001(2) 0.004(2) -0.008(2)
C39 0.061(3) 0.069(3) 0.067(3) 0.014(2) 0.001(2) -0.016(2)
C34 0.039(2) 0.079(3) 0.047(3) -0.009(2) 0.0020(19) 0.003(2)
C40 0.051(7) 0.049(8) 0.045(7) -0.006(6) 0.006(5) 0.002(6)
C41 0.18(2) 0.19(2) 0.17(2) -0.009(13) 0.025(13) 0.002(13)
C42 0.070(10) 0.091(11) 0.055(10) 0.006(8) 0.004(8) 0.008(8)
C40A 0.056(4) 0.059(4) 0.052(4) -0.003(3) 0.005(3) -0.009(3)
C41A 0.053(4) 0.062(4) 0.065(4) 0.001(3) 0.013(3) 0.012(3)
C42A 0.082(5) 0.070(4) 0.061(5) 0.002(3) 0.016(4) 0.000(3)
C43 0.054(2) 0.046(2) 0.053(3) 0.0002(18) 0.003(2) 0.0049(18)
C44 0.063(3) 0.057(3) 0.069(3) -0.010(2) 0.007(2) 0.001(2)
C45 0.056(3) 0.057(2) 0.067(3) 0.007(2) -0.001(2) 0.004(2)
B1 0.055(3) 0.058(3) 0.061(3) -0.006(2) 0.018(3) -0.002(2)
C51 0.044(2) 0.050(2) 0.061(3) 0.0004(18) 0.0118(19) -0.0014(19)
C52 0.064(3) 0.056(2) 0.064(3) -0.002(2) 0.007(2) -0.004(2)
F52 0.098(2) 0.0583(15) 0.0707(18) -0.0142(14) 0.0127(16) -0.0026(13)
C53 0.083(3) 0.055(3) 0.074(3) 0.015(2) 0.005(3) 0.003(2)
F53 0.133(3) 0.0609(16) 0.080(2) 0.0095(17) 0.0000(19) 0.0090(15)
C54 0.086(3) 0.075(3) 0.070(3) 0.010(3) -0.016(3) 0.007(3)
F54 0.163(3) 0.084(2) 0.086(2) 0.016(2) -0.042(2) 0.0113(18)
C55 0.081(3) 0.067(3) 0.073(3) 0.008(2) -0.013(3) -0.003(3)
F55 0.141(3) 0.079(2) 0.083(2) -0.0092(19) -0.041(2) -0.0013(17)
C56 0.057(2) 0.052(2) 0.071(3) 0.0037(19) 0.010(2) -0.001(2)
F56 0.0749(17) 0.0503(13) 0.0670(17) -0.0003(12) 0.0060(13) -0.0008(11)
C61 0.052(2) 0.065(2) 0.049(3) -0.004(2) 0.010(2) 0.005(2)
C62 0.048(2) 0.068(3) 0.062(3) 0.004(2) 0.006(2) 0.011(2)
F62 0.0505(14) 0.0793(17) 0.0664(17) 0.0083(12) 0.0145(13) 0.0004(13)
C63 0.050(3) 0.094(3) 0.065(3) 0.003(2) 0.014(2) 0.020(3)
F63 0.0571(16) 0.124(3) 0.086(2) 0.0193(16) 0.0258(16) 0.0256(19)
C64 0.043(2) 0.107(4) 0.076(3) -0.005(2) 0.005(2) 0.022(3)
F64 0.0440(16) 0.167(3) 0.101(3) -0.0124(18) 0.0041(15) 0.043(2)
C65 0.064(3) 0.098(3) 0.066(3) -0.025(3) -0.002(3) 0.014(3)
F65 0.076(2) 0.147(3) 0.084(2) -0.048(2) -0.0119(17) 0.015(2)
C66 0.059(3) 0.080(3) 0.057(3) -0.012(2) 0.012(2) 0.009(2)
F66 0.0769(19) 0.099(2) 0.0682(19) -0.0367(16) 0.0142(15) -0.0123(16)
C71 0.044(2) 0.050(2) 0.047(3) -0.0012(18) 0.0078(18) -0.0046(18)
C72 0.045(2) 0.057(2) 0.062(3) 0.0045(19) 0.014(2) 0.000(2)
C73 0.056(3) 0.052(2) 0.073(3) -0.006(2) 0.014(2) -0.003(2)
C74 0.059(3) 0.050(2) 0.080(3) 0.001(2) 0.009(2) 0.000(2)
C75 0.048(3) 0.056(3) 0.106(4) 0.004(2) 0.005(3) -0.003(3)
C76 0.045(2) 0.053(2) 0.078(3) -0.0033(19) 0.007(2) -0.010(2)
C81 0.045(2) 0.053(2) 0.045(2) 0.0074(18) 0.0122(18) 0.0019(18)
C82 0.064(3) 0.058(2) 0.043(3) 0.006(2) 0.008(2) 0.005(2)
C83 0.072(3) 0.071(3) 0.049(3) 0.025(2) 0.002(2) 0.007(2)
C84 0.064(3) 0.083(3) 0.051(3) 0.014(3) -0.008(2) -0.008(2)
C85 0.058(3) 0.072(3) 0.054(3) 0.005(2) -0.001(2) -0.014(2)
C86 0.049(2) 0.061(3) 0.056(3) 0.007(2) 0.006(2) -0.003(2)

loop_
_atom_type_symbol
_atom_type_description
_atom_type_scat_dispersion_real
_atom_type_scat_dispersion_imag
_atom_type_scat_source
C C 0.0181 0.0091 'International Tables Vol C Tables 4.2.6.8 and 6.1.1.4'
H H 0.0000 0.0000 'International Tables Vol C Tables 4.2.6.8 and 6.1.1.4'
B B 0.0090 0.0039 'International Tables Vol C Tables 4.2.6.8 and 6.1.1.4'
O O 0.0492 0.0322 'International Tables Vol C Tables 4.2.6.8 and 6.1.1.4'
F F 0.0727 0.0534 'International Tables Vol C Tables 4.2.6.8 and 6.1.1.4'
P P 0.2955 0.4335 'International Tables Vol C Tables 4.2.6.8 and 6.1.1.4'

loop_
_geom_angle_atom_site_label_1
_geom_angle_atom_site_label_2
_geom_angle_atom_site_label_3
_geom_angle
C2 C1 P1 107.0(3)
C2 C1 H1A 110.3
P1 C1 H1A 110.3
C2 C1 H1B 110.3
P1 C1 H1B 110.3
H1A C1 H1B 108.6
C4 O1 B1 122.6(3)
C6 P1 C31 118.66(19)
C6 P1 C11 113.7(2)
C31 P1 C11 106.48(19)
C6 P1 C1 92.90(19)
C31 P1 C1 101.3(2)
C11 P1 C1 123.8(2)
C3 C2 C5 108.7(4)
C3 C2 C1 115.6(4)
C5 C2 C1 106.0(3)
C3 C2 H2 108.8
C5 C2 H2 108.8
C1 C2 H2 108.8
C7 O2 C4 110.1(3)
C2 C3 B1 111.5(4)
C2 C3 H3A 109.3
B1 C3 H3A 109.3
C2 C3 H3B 109.3
B1 C3 H3B 109.3
H3A C3 H3B 108.0
O1 C4 O2 110.2(3)
O1 C4 C71 110.3(3)
O2 C4 C71 105.3(3)
O1 C4 C5 115.1(3)
O2 C4 C5 102.3(3)
C71 C4 C5 112.8(3)
C6 C5 C2 104.6(3)
C6 C5 C4 104.6(3)
C2 C5 C4 117.3(3)
C6 C5 H5 110.0
C2 C5 H5 110.0
C4 C5 H5 110.0
C7 C6 C5 108.5(4)
C7 C6 P1 135.8(3)
C5 C6 P1 109.6(3)
O2 C7 C6 113.5(3)
O2 C7 C81 111.6(3)
C6 C7 C81 134.9(4)
C12 C11 C16 120.6(4)
C12 C11 P1 116.3(3)
C16 C11 P1 122.9(3)
C13 C12 C11 117.2(4)
C13 C12 C17 116.9(4)
C11 C12 C17 125.7(4)
C14 C13 C12 123.2(4)
C14 C13 H13 118.4
C12 C13 H13 118.4
C14 C15 C16 123.1(4)
C14 C15 H15 118.4
C16 C15 H15 118.4
C15 C16 C11 117.6(4)
C15 C16 C23 117.5(4)
C11 C16 C23 124.9(4)
C12 C17 C19 111.9(3)
C12 C17 C18 111.4(3)
C19 C17 C18 109.0(4)
C12 C17 H17 108.1
C19 C17 H17 108.1
C18 C17 H17 108.1
C17 C18 H18A 109.5
C17 C18 H18B 109.5
H18A C18 H18B 109.5
C17 C18 H18C 109.5
H18A C18 H18C 109.5
H18B C18 H18C 109.5
C17 C19 H19A 109.5
C17 C19 H19B 109.5
H19A C19 H19B 109.5
C17 C19 H19C 109.5
H19A C19 H19C 109.5
H19B C19 H19C 109.5
C13 C14 C15 117.9(4)
C13 C14 C20 124.5(5)
C15 C14 C20 116.6(5)
C13 C14 C20A 113.4(6)
C15 C14 C20A 126.7(6)
C22 C20 C14 116.2(8)
C22 C20 C21 113.1(8)
C14 C20 C21 105.9(7)
C22 C20 H20 107.1
C14 C20 H20 107.1
C21 C20 H20 107.1
C20 C21 H21A 109.5
C20 C21 H21B 109.5
H21A C21 H21B 109.5
C20 C21 H21C 109.5
H21A C21 H21C 109.5
H21B C21 H21C 109.5
C20 C22 H22A 109.5
C20 C22 H22B 109.5
H22A C22 H22B 109.5
C20 C22 H22C 109.5
H22A C22 H22C 109.5
H22B C22 H22C 109.5
C21A C20A C22A 106.6(13)
C21A C20A C14 118.9(10)
C22A C20A C14 110.2(11)
C21A C20A H20A 106.8
C22A C20A H20A 106.8
C14 C20A H20A 106.8
C20A C21A H21D 109.5
C20A C21A H21E 109.5
H21D C21A H21E 109.5
C20A C21A H21F 109.5
H21D C21A H21F 109.5
H21E C21A H21F 109.5
C20A C22A H22D 109.5
C20A C22A H22E 109.5
H22D C22A H22E 109.5
C20A C22A H22F 109.5
H22D C22A H22F 109.5
H22E C22A H22F 109.5
C24 C23 C16 112.4(11)
C25A C23 C16 123.2(14)
C25A C23 C24A 110.3(19)
C16 C23 C24A 111.(3)
C24 C23 C25 109.3(10)
C16 C23 C25 105.2(12)
C24 C23 H23 109.9
C16 C23 H23 109.9
C25 C23 H23 109.9
C25A C23 H23A 103.2
C16 C23 H23A 103.2
C24A C23 H23A 103.2
C23 C24 H24A 109.5
C23 C24 H24B 109.5
H24A C24 H24B 109.5
C23 C24 H24C 109.5
H24A C24 H24C 109.5
H24B C24 H24C 109.5
C23 C25 H25A 109.5
C23 C25 H25B 109.5
H25A C25 H25B 109.5
C23 C25 H25C 109.5
H25A C25 H25C 109.5
H25B C25 H25C 109.5
C23 C24A H24D 109.5
C23 C24A H24E 109.5
H24D C24A H24E 109.5
C23 C24A H24F 109.5
H24D C24A H24F 109.5
H24E C24A H24F 109.5
C23 C25A H25D 109.5
C23 C25A H25E 109.5
H25D C25A H25E 109.5
C23 C25A H25F 109.5
H25D C25A H25F 109.5
H25E C25A H25F 109.5
C32 C31 C36 119.4(4)
C32 C31 P1 115.0(3)
C36 C31 P1 125.6(3)
C33 C32 C31 118.7(4)
C33 C32 C37 116.6(4)
C31 C32 C37 124.7(4)
C32 C33 C34 122.2(4)
C32 C33 H33 118.9
C34 C33 H33 118.9
C36 C35 C34 122.9(4)
C36 C35 H35 118.5
C34 C35 H35 118.5
C35 C36 C31 118.8(4)
C35 C36 C43 115.7(4)
C31 C36 C43 125.5(4)
C32 C37 C39 112.5(4)
C32 C37 C38 110.4(4)
C39 C37 C38 110.9(4)
C32 C37 H37 107.6
C39 C37 H37 107.6
C38 C37 H37 107.6
C37 C38 H38A 109.5
C37 C38 H38B 109.5
H38A C38 H38B 109.5
C37 C38 H38C 109.5
H38A C38 H38C 109.5
H38B C38 H38C 109.5
C37 C39 H39A 109.5
C37 C39 H39B 109.5
H39A C39 H39B 109.5
C37 C39 H39C 109.5
H39A C39 H39C 109.5
H39B C39 H39C 109.5
C35 C34 C33 117.8(4)
C35 C34 C40A 114.9(5)
C33 C34 C40A 127.3(5)
C35 C34 C40 135.0(9)
C33 C34 C40 107.1(9)
C41 C40 C42 113.(2)
C41 C40 C34 113.4(19)
C42 C40 C34 107.9(13)
C41 C40 H40 107.3
C42 C40 H40 107.3
C34 C40 H40 107.3
C40 C41 H41A 109.5
C40 C41 H41B 109.5
H41A C41 H41B 109.5
C40 C41 H41C 109.5
H41A C41 H41C 109.5
H41B C41 H41C 109.5
C40 C42 H42D 109.5
C40 C42 H42E 109.5
H42D C42 H42E 109.5
C40 C42 H42F 109.5
H42D C42 H42F 109.5
H42E C42 H42F 109.5
C41A C40A C42A 109.2(6)
C41A C40A C34 112.0(5)
C42A C40A C34 111.3(6)
C41A C40A H40A 108.1
C42A C40A H40A 108.1
C34 C40A H40A 108.1
C40A C41A H41D 109.5
C40A C41A H41E 109.5
H41D C41A H41E 109.5
C40A C41A H41F 109.5
H41D C41A H41F 109.5
H41E C41A H41F 109.5
C40A C42A H42A 109.5
C40A C42A H42B 109.5
H42A C42A H42B 109.5
C40A C42A H42C 109.5
H42A C42A H42C 109.5
H42B C42A H42C 109.5
C36 C43 C45 109.9(3)
C36 C43 C44 112.7(4)
C45 C43 C44 110.2(4)
C36 C43 H43 108.0
C45 C43 H43 108.0
C44 C43 H43 108.0
C43 C44 H44A 109.5
C43 C44 H44B 109.5
H44A C44 H44B 109.5
C43 C44 H44C 109.5
H44A C44 H44C 109.5
H44B C44 H44C 109.5
C43 C45 H45A 109.5
C43 C45 H45B 109.5
H45A C45 H45B 109.5
C43 C45 H45C 109.5
H45A C45 H45C 109.5
H45B C45 H45C 109.5
O1 B1 C3 111.2(4)
O1 B1 C61 102.9(4)
C3 B1 C61 116.6(4)
O1 B1 C51 110.7(4)
C3 B1 C51 107.4(4)
C61 B1 C51 108.0(4)
C52 C51 C56 112.8(4)
C52 C51 B1 120.8(4)
C56 C51 B1 126.5(4)
F52 C52 C53 115.7(4)
F52 C52 C51 119.0(4)
C53 C52 C51 125.3(4)
F53 C53 C54 119.6(5)
F53 C53 C52 121.2(5)
C54 C53 C52 119.2(5)
F54 C54 C55 119.6(5)
F54 C54 C53 121.1(5)
C55 C54 C53 119.3(5)
F55 C55 C54 120.1(5)
F55 C55 C56 120.2(4)
C54 C55 C56 119.6(5)
F56 C56 C55 114.7(4)
F56 C56 C51 121.5(4)
C55 C56 C51 123.8(4)
C62 C61 C66 112.6(4)
C62 C61 B1 120.2(4)
C66 C61 B1 127.1(4)
F62 C62 C63 114.7(4)
F62 C62 C61 119.7(4)
C63 C62 C61 125.6(5)
F63 C63 C64 118.8(5)
F63 C63 C62 121.7(5)
C64 C63 C62 119.5(5)
F64 C64 C65 120.6(5)
F64 C64 C63 121.0(6)
C65 C64 C63 118.4(5)
F65 C65 C64 120.5(5)
F65 C65 C66 118.8(6)
C64 C65 C66 120.6(5)
F66 C66 C61 120.8(4)
F66 C66 C65 115.9(5)
C61 C66 C65 123.3(5)
C76 C71 C72 119.2(4)
C76 C71 C4 119.7(4)
C72 C71 C4 121.1(4)
C73 C72 C71 120.2(4)
C73 C72 H72 119.9
C71 C72 H72 119.9
C74 C73 C72 120.2(4)
C74 C73 H73 119.9
C72 C73 H73 119.9
C75 C74 C73 120.2(4)
C75 C74 H74 119.9
C73 C74 H74 119.9
C74 C75 C76 120.4(4)
C74 C75 H75 119.8
C76 C75 H75 119.8
C71 C76 C75 119.8(4)
C71 C76 H76 120.1
C75 C76 H76 120.1
C82 C81 C86 119.3(4)
C82 C81 C7 123.5(4)
C86 C81 C7 117.1(4)
C81 C82 C83 119.4(4)
C81 C82 H82 120.3
C83 C82 H82 120.3
C84 C83 C82 121.0(4)
C84 C83 H83 119.5
C82 C83 H83 119.5
C83 C84 C85 120.1(4)
C83 C84 H84 120.0
C85 C84 H84 120.0
C86 C85 C84 119.3(4)
C86 C85 H85 120.4
C84 C85 H85 120.4
C85 C86 C81 121.0(4)
C85 C86 H86 119.5
C81 C86 H86 119.5

loop_
_geom_bond_atom_site_label_1
_geom_bond_atom_site_label_2
_geom_bond_distance
C1 C2 1.553(6)
C1 P1 1.858(4)
C1 H1A 0.99
C1 H1B 0.99
O1 C4 1.347(5)
O1 B1 1.506(6)
P1 C6 1.756(4)
P1 C31 1.827(4)
P1 C11 1.833(4)
C2 C3 1.520(6)
C2 C5 1.543(6)
C2 H2 1.0
O2 C7 1.349(5)
O2 C4 1.521(5)
C3 B1 1.625(7)
C3 H3A 0.99
C3 H3B 0.99
C4 C71 1.524(6)
C4 C5 1.546(6)
C5 C6 1.515(6)
C5 H5 1.0
C6 C7 1.358(6)
C7 C81 1.478(6)
C11 C12 1.410(6)
C11 C16 1.422(6)
C12 C13 1.398(6)
C12 C17 1.522(6)
C13 C14 1.374(6)
C13 H13 0.95
C15 C14 1.376(7)
C15 C16 1.384(6)
C15 H15 0.95
C16 C23 1.527(7)
C17 C19 1.523(6)
C17 C18 1.541(6)
C17 H17 1.0
C18 H18A 0.98
C18 H18B 0.98
C18 H18C 0.98
C19 H19A 0.98
C19 H19B 0.98
C19 H19C 0.98
C14 C20 1.529(9)
C14 C20A 1.609(12)
C20 C22 1.486(11)
C20 C21 1.534(10)
C20 H20 1.0
C21 H21A 0.98
C21 H21B 0.98
C21 H21C 0.98
C22 H22A 0.98
C22 H22B 0.98
C22 H22C 0.98
C20A C21A 1.506(13)
C20A C22A 1.513(14)
C20A H20A 1.0
C21A H21D 0.98
C21A H21E 0.98
C21A H21F 0.98
C22A H22D 0.98
C22A H22E 0.98
C22A H22F 0.98
C23 C24 1.523(10)
C23 C25A 1.525(14)
C23 C24A 1.538(15)
C23 C25 1.547(10)
C23 H23 1.0
C23 H23A 1.0
C24 H24A 0.98
C24 H24B 0.98
C24 H24C 0.98
C25 H25A 0.98
C25 H25B 0.98
C25 H25C 0.98
C24A H24D 0.98
C24A H24E 0.98
C24A H24F 0.98
C25A H25D 0.98
C25A H25E 0.98
C25A H25F 0.98
C31 C32 1.418(6)
C31 C36 1.427(6)
C32 C33 1.397(6)
C32 C37 1.526(6)
C33 C34 1.399(7)
C33 H33 0.95
C35 C36 1.383(6)
C35 C34 1.385(6)
C35 H35 0.95
C36 C43 1.521(6)
C37 C39 1.528(6)
C37 C38 1.543(6)
C37 H37 1.0
C38 H38A 0.98
C38 H38B 0.98
C38 H38C 0.98
C39 H39A 0.98
C39 H39B 0.98
C39 H39C 0.98
C34 C40A 1.525(8)
C34 C40 1.536(15)
C40 C41 1.482(16)
C40 C42 1.508(15)
C40 H40 1.0
C41 H41A 0.98
C41 H41B 0.98
C41 H41C 0.98
C42 H42D 0.98
C42 H42E 0.98
C42 H42F 0.98
C40A C41A 1.488(8)
C40A C42A 1.503(9)
C40A H40A 1.0
C41A H41D 0.98
C41A H41E 0.98
C41A H41F 0.98
C42A H42A 0.98
C42A H42B 0.98
C42A H42C 0.98
C43 C45 1.539(6)
C43 C44 1.541(6)
C43 H43 1.0
C44 H44A 0.98
C44 H44B 0.98
C44 H44C 0.98
C45 H45A 0.98
C45 H45B 0.98
C45 H45C 0.98
B1 C61 1.655(7)
B1 C51 1.660(7)
C51 C52 1.385(6)
C51 C56 1.399(6)
C52 F52 1.358(5)
C52 C53 1.371(7)
C53 F53 1.353(6)
C53 C54 1.370(7)
C54 F54 1.354(6)
C54 C55 1.370(7)
C55 F55 1.343(6)
C55 C56 1.386(7)
C56 F56 1.341(5)
C61 C62 1.384(7)
C61 C66 1.390(7)
C62 F62 1.355(5)
C62 C63 1.374(7)
C63 F63 1.352(6)
C63 C64 1.366(8)
C64 F64 1.344(6)
C64 C65 1.364(8)
C65 F65 1.358(6)
C65 C66 1.392(7)
C66 F66 1.346(6)
C71 C76 1.365(6)
C71 C72 1.394(6)
C72 C73 1.379(6)
C72 H72 0.95
C73 C74 1.366(6)
C73 H73 0.95
C74 C75 1.358(7)
C74 H74 0.95
C75 C76 1.400(6)
C75 H75 0.95
C76 H76 0.95
C81 C82 1.385(6)
C81 C86 1.397(6)
C82 C83 1.393(7)
C82 H82 0.95
C83 C84 1.375(7)
C83 H83 0.95
C84 C85 1.387(7)
C84 H84 0.95
C85 C86 1.383(6)
C85 H85 0.95
C86 H86 0.95

loop_
_geom_torsion_atom_site_label_1
_geom_torsion_atom_site_label_2
_geom_torsion_atom_site_label_3
_geom_torsion_atom_site_label_4
_geom_torsion
C2 C1 P1 C6 -5.4(3)
C2 C1 P1 C31 -125.4(3)
C2 C1 P1 C11 115.8(3)
P1 C1 C2 C3 -90.4(4)
P1 C1 C2 C5 30.2(4)
C5 C2 C3 B1 58.0(5)
C1 C2 C3 B1 177.1(4)
B1 O1 C4 O2 -72.1(5)
B1 O1 C4 C71 172.0(4)
B1 O1 C4 C5 42.9(5)
C7 O2 C4 O1 129.5(3)
C7 O2 C4 C71 -111.6(3)
C7 O2 C4 C5 6.5(4)
C3 C2 C5 C6 79.2(4)
C1 C2 C5 C6 -45.7(4)
C3 C2 C5 C4 -36.1(5)
C1 C2 C5 C4 -161.0(3)
O1 C4 C5 C6 -128.8(3)
O2 C4 C5 C6 -9.3(4)
C71 C4 C5 C6 103.4(4)
O1 C4 C5 C2 -13.4(5)
O2 C4 C5 C2 106.1(4)
C71 C4 C5 C2 -141.3(4)
C2 C5 C6 C7 -114.3(4)
C4 C5 C6 C7 9.6(4)
C2 C5 C6 P1 42.7(4)
C4 C5 C6 P1 166.6(3)
C31 P1 C6 C7 -129.2(4)
C11 P1 C6 C7 -2.8(5)
C1 P1 C6 C7 126.2(5)
C31 P1 C6 C5 82.8(3)
C11 P1 C6 C5 -150.8(3)
C1 P1 C6 C5 -21.7(3)
C4 O2 C7 C6 -0.7(4)
C4 O2 C7 C81 177.4(3)
C5 C6 C7 O2 -5.8(5)
P1 C6 C7 O2 -154.0(4)
C5 C6 C7 C81 176.7(4)
P1 C6 C7 C81 28.5(8)
C6 P1 C11 C12 -85.5(4)
C31 P1 C11 C12 47.0(4)
C1 P1 C11 C12 163.4(3)
C6 P1 C11 C16 98.8(4)
C31 P1 C11 C16 -128.7(4)
C1 P1 C11 C16 -12.3(5)
C16 C11 C12 C13 4.5(6)
P1 C11 C12 C13 -171.3(3)
C16 C11 C12 C17 -171.4(4)
P1 C11 C12 C17 12.7(6)
C11 C12 C13 C14 0.6(7)
C17 C12 C13 C14 176.9(4)
C14 C15 C16 C11 2.6(7)
C14 C15 C16 C23 -175.4(4)
C12 C11 C16 C15 -6.0(6)
P1 C11 C16 C15 169.5(3)
C12 C11 C16 C23 171.8(4)
P1 C11 C16 C23 -12.6(6)
C13 C12 C17 C19 -55.3(5)
C11 C12 C17 C19 120.6(5)
C13 C12 C17 C18 67.0(5)
C11 C12 C17 C18 -117.0(5)
C12 C13 C14 C15 -3.9(8)
C12 C13 C14 C20 -171.4(6)
C12 C13 C14 C20A 161.1(7)
C16 C15 C14 C13 2.2(8)
C16 C15 C14 C20 170.7(6)
C16 C15 C14 C20A -160.6(7)
C13 C14 C20 C22 115.1(8)
C15 C14 C20 C22 -52.5(9)
C13 C14 C20 C21 -118.4(8)
C15 C14 C20 C21 73.9(9)
C13 C14 C20A C21A -60.3(14)
C15 C14 C20A C21A 103.2(12)
C13 C14 C20A C22A 176.2(12)
C15 C14 C20A C22A -20.3(17)
C15 C16 C23 C24 -62.6(13)
C11 C16 C23 C24 119.5(13)
C15 C16 C23 C25A 62.0(15)
C11 C16 C23 C25A -115.8(14)
C15 C16 C23 C24A -72.(3)
C11 C16 C23 C24A 110.(3)
C15 C16 C23 C25 56.2(9)
C11 C16 C23 C25 -121.6(9)
C6 P1 C31 C32 -173.2(3)
C11 P1 C31 C32 57.1(3)
C1 P1 C31 C32 -73.5(3)
C6 P1 C31 C36 5.9(4)
C11 P1 C31 C36 -123.9(4)
C1 P1 C31 C36 105.5(4)
C36 C31 C32 C33 4.3(6)
P1 C31 C32 C33 -176.6(3)
C36 C31 C32 C37 -173.5(4)
P1 C31 C32 C37 5.6(5)
C31 C32 C33 C34 -0.9(6)
C37 C32 C33 C34 177.1(4)
C34 C35 C36 C31 -0.6(6)
C34 C35 C36 C43 -179.6(4)
C32 C31 C36 C35 -3.6(6)
P1 C31 C36 C35 177.4(3)
C32 C31 C36 C43 175.2(4)
P1 C31 C36 C43 -3.8(6)
C33 C32 C37 C39 61.2(5)
C31 C32 C37 C39 -120.9(5)
C33 C32 C37 C38 -63.3(5)
C31 C32 C37 C38 114.6(5)
C36 C35 C34 C33 4.0(6)
C36 C35 C34 C40A -176.1(5)
C36 C35 C34 C40 -173.2(10)
C32 C33 C34 C35 -3.2(6)
C32 C33 C34 C40A 177.0(5)
C32 C33 C34 C40 174.7(7)
C35 C34 C40 C41 54.(3)
C33 C34 C40 C41 -123.(2)
C35 C34 C40 C42 -72.5(17)
C33 C34 C40 C42 110.0(13)
C35 C34 C40A C41A 69.3(7)
C33 C34 C40A C41A -110.8(6)
C35 C34 C40A C42A -168.1(5)
C33 C34 C40A C42A 11.8(9)
C35 C36 C43 C45 66.4(5)
C31 C36 C43 C45 -112.5(4)
C35 C36 C43 C44 -56.9(5)
C31 C36 C43 C44 124.2(4)
C4 O1 B1 C3 -18.9(6)
C4 O1 B1 C61 -144.4(4)
C4 O1 B1 C51 100.4(4)
C2 C3 B1 O1 -33.9(5)
C2 C3 B1 C61 83.5(5)
C2 C3 B1 C51 -155.2(3)
O1 B1 C51 C52 -175.9(4)
C3 B1 C51 C52 -54.3(5)
C61 B1 C51 C52 72.2(5)
O1 B1 C51 C56 4.8(6)
C3 B1 C51 C56 126.3(5)
C61 B1 C51 C56 -107.1(5)
C56 C51 C52 F52 177.6(4)
B1 C51 C52 F52 -1.8(7)
C56 C51 C52 C53 -1.2(7)
B1 C51 C52 C53 179.4(5)
F52 C52 C53 F53 1.9(7)
C51 C52 C53 F53 -179.2(5)
F52 C52 C53 C54 -178.8(5)
C51 C52 C53 C54 0.0(9)
F53 C53 C54 F54 -0.7(9)
C52 C53 C54 F54 -180.0(5)
F53 C53 C54 C55 179.1(5)
C52 C53 C54 C55 -0.2(9)
F54 C54 C55 F55 -2.5(9)
C53 C54 C55 F55 177.7(5)
F54 C54 C55 C56 -178.6(5)
C53 C54 C55 C56 1.7(9)
F55 C55 C56 F56 2.3(8)
C54 C55 C56 F56 178.4(5)
F55 C55 C56 C51 -179.2(5)
C54 C55 C56 C51 -3.1(9)
C52 C51 C56 F56 -178.8(4)
B1 C51 C56 F56 0.6(7)
C52 C51 C56 C55 2.7(7)
B1 C51 C56 C55 -177.9(5)
O1 B1 C61 C62 -65.4(5)
C3 B1 C61 C62 172.6(4)
C51 B1 C61 C62 51.7(5)
O1 B1 C61 C66 110.6(5)
C3 B1 C61 C66 -11.3(7)
C51 B1 C61 C66 -132.3(5)
C66 C61 C62 F62 -179.1(4)
B1 C61 C62 F62 -2.5(6)
C66 C61 C62 C63 1.2(7)
B1 C61 C62 C63 177.8(4)
F62 C62 C63 F63 -1.1(7)
C61 C62 C63 F63 178.7(4)
F62 C62 C63 C64 179.3(4)
C61 C62 C63 C64 -1.0(8)
F63 C63 C64 F64 -2.4(8)
C62 C63 C64 F64 177.2(5)
F63 C63 C64 C65 -179.4(5)
C62 C63 C64 C65 0.2(8)
F64 C64 C65 F65 3.1(8)
C63 C64 C65 F65 -179.9(5)
F64 C64 C65 C66 -176.9(5)
C63 C64 C65 C66 0.1(8)
C62 C61 C66 F66 179.8(4)
B1 C61 C66 F66 3.4(7)
C62 C61 C66 C65 -0.8(7)
B1 C61 C66 C65 -177.1(5)
F65 C65 C66 F66 -0.3(7)
C64 C65 C66 F66 179.7(5)
F65 C65 C66 C61 -179.7(4)
C64 C65 C66 C61 0.2(8)
O1 C4 C71 C76 -19.2(5)
O2 C4 C71 C76 -138.0(4)
C5 C4 C71 C76 111.2(4)
O1 C4 C71 C72 161.8(4)
O2 C4 C71 C72 43.0(5)
C5 C4 C71 C72 -67.9(5)
C76 C71 C72 C73 -1.4(7)
C4 C71 C72 C73 177.6(4)
C71 C72 C73 C74 0.0(7)
C72 C73 C74 C75 0.9(8)
C73 C74 C75 C76 -0.3(8)
C72 C71 C76 C75 2.0(7)
C4 C71 C76 C75 -177.1(4)
C74 C75 C76 C71 -1.1(8)
O2 C7 C81 C82 119.5(4)
C6 C7 C81 C82 -63.0(7)
O2 C7 C81 C86 -57.2(5)
C6 C7 C81 C86 120.4(5)
C86 C81 C82 C83 -1.0(7)
C7 C81 C82 C83 -177.6(4)
C81 C82 C83 C84 0.5(7)
C82 C83 C84 C85 0.3(8)
C83 C84 C85 C86 -0.4(8)
C84 C85 C86 C81 -0.1(7)
C82 C81 C86 C85 0.8(7)
C7 C81 C86 C85 177.6(4)

loop_
_platon_squeeze_void_nr
_platon_squeeze_void_average_x
_platon_squeeze_void_average_y
_platon_squeeze_void_average_z
_platon_squeeze_void_volume
_platon_squeeze_void_count_electrons
_platon_squeeze_void_content
1 0.000 0.500 1.000 308 91 ' '
2 0.500 0.000 0.500 308 91 ' '
